data_4076880
loop_
_publ_author_name
'Schmidt, Joseph A. R.'
'Arnold, John'

_publ_section_title
;
 Reactions of a Triazacyclononane-Supported Tantalum&#x2212;Lithium
 Bridging Alkylidene with Organic Substrates
;
_journal_issue 16
_journal_name_full Organometallics
_journal_page_first 3426
_journal_paper_doi 10.1021/om020175c
_journal_volume 21
_journal_year 2002
_chemical_formula_moiety 'C40 H71 N4 O Si2 Ta '
_chemical_formula_sum 'C40 H71 N4 O Si2 Ta'
_chemical_formula_weight 861.15
_space_group_IT_number 2
_symmetry_cell_setting triclinic
_symmetry_Int_Tables_number 2
_symmetry_space_group_name_Hall '-P 1'
_symmetry_space_group_name_H-M 'P -1'
_audit_creation_date 'Thu Feb 21 13:19:31 2002'
_audit_creation_method 'by teXsan'
_cell_angle_alpha 79.567(3)
_cell_angle_beta 80.290(4)
_cell_angle_gamma 67.108(3)
_cell_formula_units_Z 2
_cell_length_a 10.345(2)
_cell_length_b 10.809(2)
_cell_length_c 21.829(5)
_cell_measurement_reflns_used 4037
_cell_measurement_temperature 156.2
_cell_measurement_theta_max 45.0
_cell_measurement_theta_min 3.0
_cell_volume 2198.4(8)
_computing_cell_refinement 'Bruker SAINT v5.04'
_computing_data_collection 'Bruker SMART v5.052d'
_computing_data_reduction 'Bruker SAINT v5.04'
_computing_publication_material teXsan
_computing_structure_refinement teXsan
_computing_structure_solution SIR92
_diffrn_ambient_temperature 156.2
_diffrn_measurement_device_type 'SMART CCD'
_diffrn_measurement_method \w-scan
_diffrn_radiation_monochromator graphite
_diffrn_radiation_source 'X-ray tube'
_diffrn_radiation_type MoK\a
_diffrn_radiation_wavelength 0.7107
_diffrn_reflns_av_R_equivalents 0.0696
_diffrn_reflns_limit_h_max 11
_diffrn_reflns_limit_h_min 0
_diffrn_reflns_limit_k_max 12
_diffrn_reflns_limit_k_min -10
_diffrn_reflns_limit_l_max 24
_diffrn_reflns_limit_l_min -23
_diffrn_reflns_number 10049
_diffrn_reflns_theta_max 23.27
_diffrn_reflns_theta_min 1.5
_exptl_absorpt_coefficient_mu 2.583
_exptl_absorpt_correction_T_max 0.907
_exptl_absorpt_correction_T_min 0.447
_exptl_absorpt_correction_type empirical
_exptl_absorpt_process_details 'Blessing, 1995'
_exptl_crystal_colour colorless
_exptl_crystal_density_diffrn 1.301
_exptl_crystal_description plate
_exptl_crystal_F_000 896.00
_exptl_crystal_size_max 0.170
_exptl_crystal_size_mid 0.110
_exptl_crystal_size_min 0.040
_refine_diff_density_max 6.27
_refine_diff_density_min -4.53
_refine_ls_extinction_coef 0.00000
_refine_ls_extinction_method none
_refine_ls_goodness_of_fit_ref 4.066
_refine_ls_hydrogen_treatment constr
_refine_ls_matrix_type full
_refine_ls_number_parameters 220
_refine_ls_number_reflns 4439
_refine_ls_number_restraints 0
_refine_ls_R_factor_all 0.1392
_refine_ls_R_factor_gt 0.1093
_refine_ls_shift/su_max 4.4140
_refine_ls_structure_factor_coef F
_refine_ls_weighting_scheme sigma
_refine_ls_wR_factor_all 0.1644
_refine_ls_wR_factor_gt 0.1540
_refine_ls_wR_factor_ref 0.1540
_reflns_number_gt 4439
_reflns_number_total 6151
_reflns_threshold_expression I>3.00sigma
_cod_data_source_file om020175c.cif
_cod_data_source_block (Me3SiCH2)(ArN=)(iPr2-tacn)(Me3SiCH=C(Tol)O)Ta_10
_cod_original_cell_volume 2198.3(8)
_cod_original_sg_symbol_H-M 'P -1       '
_cod_original_formula_sum 'C40 H71 N4 O Si2 Ta '
_cod_database_code 4076880

loop_
_symmetry_equiv_pos_as_xyz
'   +x,   +y,   +z'
'   -x,   -y,   -z'

loop_
_atom_site_aniso_label
_atom_site_aniso_U_11
_atom_site_aniso_U_22
_atom_site_aniso_U_33
_atom_site_aniso_U_12
_atom_site_aniso_U_13
_atom_site_aniso_U_23
Ta(1) 0.0218(7) 0.0191(7) 0.0315(7) -0.0127(5) -0.0115(5) -0.0083(5)
Si(1) 0.024(5) 0.019(5) 0.041(6) -0.011(4) -0.013(4) -0.003(4)
Si(2) 0.056(7) 0.080(8) 0.059(7) -0.045(6) -0.014(6) -0.026(6)

loop_
_atom_site_label
_atom_site_fract_x
_atom_site_fract_y
_atom_site_fract_z
_atom_site_U_iso_or_equiv
_atom_site_thermal_displace_type
_atom_site_occupancy
Ta(1) 0.1040(1) -0.0018(1) 0.18644(7) 0.018 Uij 1
Si(1) 0.1096(9) 0.3111(8) 0.0977(4) 0.020 Uij 1
Si(2) 0.368(1) 0.036(1) 0.3957(5) 0.059 Uij 1
O(1) 0.205(2) -0.079(2) 0.2623(9) 0.028(5) Uij 1
N(1) -0.067(3) 0.105(3) 0.209(1) 0.036(7) Uij 1
N(2) 0.060(2) -0.049(2) 0.108(1) 0.031(6) Uij 1
N(3) 0.335(2) -0.157(2) 0.131(1) 0.026(6) Uij 1
N(4) 0.092(2) -0.234(3) 0.210(1) 0.031(6) Uij 1
C(1) 0.198(3) 0.147(3) 0.153(1) 0.032(8) Uij 1
C(2) 0.068(3) 0.270(3) 0.026(1) 0.031(8) Uij 1
C(3) 0.246(3) 0.398(3) 0.069(1) 0.034(8) Uij 1
C(4) -0.043(4) 0.426(4) 0.135(2) 0.050(10) Uij 1
C(5) -0.212(3) 0.207(3) 0.234(1) 0.024(7) Uij 1
C(6) -0.238(3) 0.248(3) 0.291(2) 0.035(8) Uij 1
C(7) -0.361(4) 0.333(4) 0.311(2) 0.045(9) Uij 1
C(8) -0.474(4) 0.398(4) 0.273(2) 0.043(9) Uij 1
C(9) -0.444(3) 0.343(3) 0.212(2) 0.040(9) Uij 1
C(10) -0.325(3) 0.261(3) 0.193(1) 0.031(8) Uij 1
C(11) -0.305(3) 0.220(3) 0.126(1) 0.031(8) Uij 1
C(12) -0.335(3) 0.339(3) 0.077(1) 0.035(8) Uij 1
C(13) -0.393(3) 0.133(3) 0.127(2) 0.039(8) Uij 1
C(14) -0.114(3) 0.193(3) 0.334(1) 0.027(7) Uij 1
C(15) -0.031(4) 0.286(4) 0.321(2) 0.06(1) Uij 1
C(16) -0.176(5) 0.171(5) 0.402(2) 0.07(1) Uij 1
C(17) 0.164(3) -0.098(3) 0.055(1) 0.030(7) Uij 1
C(18) 0.303(3) -0.101(3) 0.067(1) 0.031(8) Uij 1
C(19) 0.342(3) -0.309(3) 0.145(2) 0.039(8) Uij 1
C(20) 0.261(4) -0.330(4) 0.202(2) 0.048(9) Uij 1
C(21) 0.016(3) -0.248(3) 0.160(2) 0.036(8) Uij 1
C(22) -0.044(3) -0.114(3) 0.123(1) 0.019(6) Uij 1
C(23) 0.477(3) -0.157(3) 0.140(1) 0.029(8) Uij 1
C(24) 0.593(4) -0.223(4) 0.095(2) 0.06(1) Uij 1
C(25) 0.517(4) -0.218(4) 0.207(2) 0.043(9) Uij 1
C(26) 0.021(3) -0.261(3) 0.276(1) 0.031(8) Uij 1
C(27) 0.043(3) -0.411(3) 0.295(2) 0.040(8) Uij 1
C(28) -0.145(4) -0.156(4) 0.287(2) 0.07(1) Uij 1
C(29) 0.253(3) -0.073(4) 0.318(2) 0.042(9) Uij 1
C(30) 0.243(3) -0.189(3) 0.366(2) 0.037(8) Uij 1
C(31) 0.120(4) -0.181(4) 0.407(2) 0.05(1) Uij 1
C(32) 0.119(4) -0.288(4) 0.453(2) 0.05(1) Uij 1
C(33) 0.258(5) -0.416(5) 0.453(2) 0.09(2) Uij 1
C(34) 0.368(5) -0.418(5) 0.415(3) 0.09(2) Uij 1
C(35) 0.355(4) -0.303(4) 0.372(2) 0.06(1) Uij 1
C(36) 0.249(5) -0.521(6) 0.509(3) 0.10(2) Uij 1
C(37) 0.306(3) 0.015(4) 0.327(2) 0.039(9) Uij 1
C(38) 0.518(9) -0.164(10) 0.440(4) 0.08(3) Uij 0.5
C(39) 0.289(9) -0.021(8) 0.468(4) 0.01(2) Uij 0.5
C(40) 0.490(8) 0.114(8) 0.376(4) 0.05(2) Uij 0.5
C(41) 0.35(1) 0.23(1) 0.391(6) 0.12(3) Uij 0.5
C(42) 0.41(1) -0.06(1) 0.458(5) 0.14(4) Uij 0.5
C(43) 0.574(9) -0.028(9) 0.376(4) 0.07(2) Uij 0.5
H(1) 0.287 0.102 0.131 0.038 Uij 1
H(2) 0.210 0.177 0.189 0.038 Uij 1
H(3) -0.001 0.229 0.038 0.038 Uij 1
H(4) 0.151 0.209 0.006 0.038 Uij 1
H(5) 0.031 0.350 -0.001 0.038 Uij 1
H(6) 0.267 0.426 0.105 0.040 Uij 1
H(7) 0.331 0.335 0.051 0.040 Uij 1
H(8) 0.209 0.474 0.040 0.040 Uij 1
H(9) -0.111 0.385 0.146 0.059 Uij 1
H(10) -0.019 0.445 0.171 0.059 Uij 1
H(11) -0.078 0.505 0.107 0.059 Uij 1
H(12) -0.377 0.352 0.352 0.053 Uij 1
H(13) -0.558 0.472 0.285 0.051 Uij 1
H(14) -0.519 0.370 0.187 0.050 Uij 1
H(15) -0.209 0.164 0.117 0.036 Uij 1
H(16) -0.275 0.385 0.078 0.044 Uij 1
H(17) -0.321 0.310 0.037 0.044 Uij 1
H(18) -0.431 0.398 0.085 0.044 Uij 1
H(19) -0.363 0.055 0.157 0.046 Uij 1
H(20) -0.490 0.184 0.137 0.046 Uij 1
H(21) -0.379 0.104 0.087 0.046 Uij 1
H(22) -0.052 0.107 0.323 0.030 Uij 1
H(23) 0.046 0.250 0.346 0.066 Uij 1
H(24) 0.003 0.294 0.278 0.066 Uij 1
H(25) -0.091 0.373 0.332 0.066 Uij 1
H(26) -0.236 0.123 0.404 0.081 Uij 1
H(27) -0.104 0.126 0.427 0.081 Uij 1
H(28) -0.232 0.260 0.415 0.081 Uij 1
H(29) 0.172 -0.187 0.051 0.037 Uij 1
H(30) 0.137 -0.040 0.017 0.037 Uij 1
H(31) 0.377 -0.155 0.040 0.035 Uij 1
H(32) 0.304 -0.012 0.060 0.035 Uij 1
H(33) 0.306 -0.328 0.113 0.045 Uij 1
H(34) 0.437 -0.368 0.148 0.045 Uij 1
H(35) 0.267 -0.421 0.208 0.053 Uij 1
H(36) 0.302 -0.317 0.235 0.053 Uij 1
H(37) 0.080 -0.312 0.134 0.045 Uij 1
H(38) -0.058 -0.279 0.180 0.045 Uij 1
H(39) -0.127 -0.058 0.146 0.024 Uij 1
H(40) -0.070 -0.125 0.085 0.024 Uij 1
H(41) 0.468 -0.065 0.134 0.035 Uij 1
H(42) 0.558 -0.255 0.067 0.076 Uij 1
H(43) 0.661 -0.295 0.117 0.076 Uij 1
H(44) 0.631 -0.158 0.074 0.076 Uij 1
H(45) 0.506 -0.302 0.218 0.053 Uij 1
H(46) 0.611 -0.229 0.210 0.053 Uij 1
H(47) 0.455 -0.157 0.236 0.053 Uij 1
H(48) 0.070 -0.242 0.304 0.037 Uij 1
H(49) 0.001 -0.438 0.267 0.048 Uij 1
H(50) 0.142 -0.464 0.292 0.048 Uij 1
H(51) 0.002 -0.424 0.336 0.048 Uij 1
H(52) -0.203 -0.170 0.261 0.077 Uij 1
H(53) -0.153 -0.063 0.277 0.077 Uij 1
H(54) -0.185 -0.168 0.329 0.077 Uij 1
H(55) 0.037 -0.104 0.402 0.064 Uij 1
H(56) 0.041 -0.283 0.483 0.065 Uij 1
H(57) 0.448 -0.496 0.414 0.102 Uij 1
H(58) 0.436 -0.304 0.345 0.072 Uij 1
H(59) 0.230 -0.481 0.547 0.121 Uij 1
H(60) 0.336 -0.594 0.509 0.121 Uij 1
H(61) 0.175 -0.549 0.506 0.121 Uij 1
H(62) 0.314 0.077 0.291 0.047 Uij 1

loop_
_atom_type_symbol
_atom_type_oxidation_number
_atom_type_number_in_cell
_atom_type_scat_dispersion_real
_atom_type_scat_dispersion_imag
_atom_type_scat_source
H 0 142 0.000 0.000 'International Tables'
C 0 80 0.003 0.002 'International Tables'
Ta 0 2 -0.705 6.523 'International Tables'
Si 0 4 0.082 0.070 'International Tables'
N 0 8 0.006 0.003 'International Tables'
O 0 2 0.011 0.006 'International Tables'

loop_
_geom_angle_atom_site_label_1
_geom_angle_atom_site_label_2
_geom_angle_atom_site_label_3
_geom_angle
_geom_angle_publ_flag
O(1) Ta(1) N(1) 108(1) yes
O(1) Ta(1) N(2) 143.8(9) yes
O(1) Ta(1) C(1) 96.5(10) yes
N(1) Ta(1) N(2) 96(1) yes
N(1) Ta(1) C(1) 99(1) yes
N(2) Ta(1) C(1) 105(1) yes
C(1) Si(1) C(2) 110(1) yes
C(1) Si(1) C(3) 107(1) yes
C(1) Si(1) C(4) 112(1) yes
C(2) Si(1) C(3) 106(1) yes
C(2) Si(1) C(4) 110(1) yes
C(3) Si(1) C(4) 109(1) yes
C(37) Si(2) C(39) 114(2) yes
C(37) Si(2) C(40) 111(2) yes
C(37) Si(2) C(41) 109(3) yes
C(37) Si(2) C(42) 131(4) yes
C(37) Si(2) C(43) 104(2) yes
C(39) Si(2) C(40) 133(3) yes
C(41) Si(2) C(42) 118(5) yes
C(41) Si(2) C(43) 93(4) yes
C(42) Si(2) C(43) 81(5) yes
Ta(1) O(1) C(29) 154(1) yes
Ta(1) N(1) C(5) 174(2) yes
Ta(1) N(2) C(17) 124(1) yes
Ta(1) N(2) C(22) 112(1) yes
C(17) N(2) C(22) 113(2) yes
C(18) N(3) C(19) 110(2) yes
C(18) N(3) C(23) 109(2) yes
C(19) N(3) C(23) 107(2) yes
C(20) N(4) C(21) 111(2) yes
C(20) N(4) C(26) 112(2) yes
C(21) N(4) C(26) 111(2) yes
Ta(1) C(1) Si(1) 123(1) yes
N(1) C(5) C(6) 122(2) yes
N(1) C(5) C(10) 118(2) yes
C(6) C(5) C(10) 118(2) yes
C(5) C(6) C(7) 122(3) yes
C(5) C(6) C(14) 118(2) yes
C(7) C(6) C(14) 119(2) yes
C(6) C(7) C(8) 123(3) yes
C(7) C(8) C(9) 112(2) yes
C(8) C(9) C(10) 123(3) yes
C(5) C(10) C(9) 119(2) yes
C(5) C(10) C(11) 122(2) yes
C(9) C(10) C(11) 118(2) yes
C(10) C(11) C(12) 112(2) yes
C(10) C(11) C(13) 108(2) yes
C(12) C(11) C(13) 114(2) yes
C(6) C(14) C(15) 110(2) yes
C(6) C(14) C(16) 108(2) yes
C(15) C(14) C(16) 115(2) yes
N(2) C(17) C(18) 108(2) yes
N(3) C(18) C(17) 112(2) yes
N(3) C(19) C(20) 111(2) yes
N(4) C(20) C(19) 117(2) yes
N(4) C(21) C(22) 108(2) yes
N(2) C(22) C(21) 109(2) yes
N(3) C(23) C(24) 115(2) yes
N(3) C(23) C(25) 111(2) yes
C(24) C(23) C(25) 109(2) yes
N(4) C(26) C(27) 112(2) yes
N(4) C(26) C(28) 112(2) yes
C(27) C(26) C(28) 114(2) yes
O(1) C(29) C(30) 109(2) yes
O(1) C(29) C(37) 127(3) yes
C(30) C(29) C(37) 123(3) yes
C(29) C(30) C(31) 123(3) yes
C(29) C(30) C(35) 119(3) yes
C(31) C(30) C(35) 117(3) yes
C(30) C(31) C(32) 120(3) yes
C(31) C(32) C(33) 114(3) yes
C(32) C(33) C(34) 122(4) yes
C(32) C(33) C(36) 110(4) yes
C(34) C(33) C(36) 127(5) yes
C(33) C(34) C(35) 116(4) yes
C(30) C(35) C(34) 128(4) yes
Si(2) C(37) C(29) 131(2) yes

loop_
_geom_bond_atom_site_label_1
_geom_bond_atom_site_label_2
_geom_bond_distance
_geom_bond_publ_flag
Ta(1) O(1) 1.98(2) yes
Ta(1) N(1) 1.74(3) yes
Ta(1) N(2) 2.03(2) yes
Ta(1) C(1) 2.15(3) yes
Si(1) C(1) 1.94(3) yes
Si(1) C(2) 1.85(3) yes
Si(1) C(3) 1.95(3) yes
Si(1) C(4) 1.76(4) yes
Si(2) C(37) 1.81(3) yes
Si(2) C(39) 1.78(8) yes
Si(2) C(40) 1.74(8) yes
Si(2) C(41) 2.0(1) yes
Si(2) C(42) 1.6(1) yes
Si(2) C(43) 1.96(8) yes
O(1) C(29) 1.40(4) yes
N(1) C(5) 1.55(4) yes
N(2) C(17) 1.47(4) yes
N(2) C(22) 1.46(4) yes
N(3) C(18) 1.45(4) yes
N(3) C(19) 1.58(4) yes
N(3) C(23) 1.52(4) yes
N(4) C(20) 1.65(4) yes
N(4) C(21) 1.51(4) yes
N(4) C(26) 1.53(4) yes
C(5) C(6) 1.35(4) yes
C(5) C(10) 1.46(4) yes
C(6) C(7) 1.30(5) yes
C(6) C(14) 1.59(4) yes
C(7) C(8) 1.41(5) yes
C(8) C(9) 1.50(5) yes
C(9) C(10) 1.26(4) yes
C(10) C(11) 1.57(4) yes
C(11) C(12) 1.48(4) yes
C(11) C(13) 1.53(4) yes
C(14) C(15) 1.52(5) yes
C(14) C(16) 1.53(5) yes
C(17) C(18) 1.50(4) yes
C(19) C(20) 1.41(5) yes
C(21) C(22) 1.49(4) yes
C(23) C(24) 1.45(5) yes
C(23) C(25) 1.55(5) yes
C(26) C(27) 1.53(5) yes
C(26) C(28) 1.65(5) yes
C(29) C(30) 1.51(5) yes
C(29) C(37) 1.33(5) yes
C(30) C(31) 1.41(5) yes
C(30) C(35) 1.33(5) yes
C(31) C(32) 1.39(5) yes
C(32) C(33) 1.56(6) yes
C(33) C(34) 1.28(6) yes
C(33) C(36) 1.54(7) yes
C(34) C(35) 1.39(6) yes
